data_7219661
loop_
_publ_author_name
'Ahmed, Basil Mohammed'
'Mezei, Gellert'

_publ_section_title
;
 Green Protection of Pyrazole, Thermal Isomerization and Deprotection of
 Tetrahydropyranylpyrazoles, and High-Yield, One-Pot Synthesis of
 3(5)-Alkylpyrazoles
;
_journal_name_full 'RSC Adv.'
_journal_paper_doi 10.1039/C5RA00837A
_journal_year 2015
_chemical_formula_sum 'C24 H44 N2 O'
_chemical_formula_weight 376.61
_chemical_name_systematic 5-n-hexadecyl-1-(tetrahydropyran-2-yl)pyrazole
_space_group_crystal_system triclinic
_space_group_IT_number 2
_space_group_name_Hall '-P 1'
_space_group_name_H-M_alt 'P -1'
_symmetry_space_group_name_Hall '-P 1'
_symmetry_space_group_name_H-M 'P -1'
_atom_sites_solution_hydrogens geom
_audit_creation_method SHELXL-2014/6
_audit_update_record
;
2014-12-18 deposited with the CCDC.
2015-02-24 downloaded from the CCDC.
;
_cell_angle_alpha 92.436(3)
_cell_angle_beta 91.591(3)
_cell_angle_gamma 104.178(3)
_cell_formula_units_Z 4
_cell_length_a 8.7407(5)
_cell_length_b 9.4611(5)
_cell_length_c 29.7000(15)
_cell_measurement_reflns_used 9970
_cell_measurement_temperature 297(2)
_cell_measurement_theta_max 28.54
_cell_measurement_theta_min 2.29
_cell_volume 2377.3(2)
_computing_cell_refinement 'Bruker SAINT'
_computing_data_collection 'Bruker APEX2'
_computing_data_reduction 'Bruker SAINT'
_computing_molecular_graphics 'Bruker SHELXTL'
_computing_publication_material 'Bruker SHELXTL'
_computing_structure_refinement 'SHELXL-2014 (Sheldrick 2014)'
_computing_structure_solution 'SHELXS-97 (Sheldrick 2008)'
_diffrn_ambient_temperature 297(2)
_diffrn_measured_fraction_theta_full 0.938
_diffrn_measured_fraction_theta_max 0.999
_diffrn_measurement_device_type 'Bruker APEX-II CCD'
_diffrn_measurement_method '\f and \w scans'
_diffrn_radiation_type MoK\a
_diffrn_radiation_wavelength 0.71073
_diffrn_reflns_av_R_equivalents 0.0299
_diffrn_reflns_av_unetI/netI 0.0164
_diffrn_reflns_Laue_measured_fraction_full 0.938
_diffrn_reflns_Laue_measured_fraction_max 0.999
_diffrn_reflns_limit_h_max 10
_diffrn_reflns_limit_h_min -10
_diffrn_reflns_limit_k_max 11
_diffrn_reflns_limit_k_min -11
_diffrn_reflns_limit_l_max 34
_diffrn_reflns_limit_l_min -34
_diffrn_reflns_number 60311
_diffrn_reflns_point_group_measured_fraction_full 0.938
_diffrn_reflns_point_group_measured_fraction_max 0.999
_diffrn_reflns_theta_full 25.242
_diffrn_reflns_theta_max 24.713
_diffrn_reflns_theta_min 2.223
_exptl_absorpt_coefficient_mu 0.063
_exptl_absorpt_correction_T_max 0.7458
_exptl_absorpt_correction_T_min 0.7212
_exptl_absorpt_correction_type multi-scan
_exptl_crystal_colour colourless
_exptl_crystal_density_diffrn 1.052
_exptl_crystal_description plate
_exptl_crystal_F_000 840
_exptl_crystal_recrystallization_method 'Re-crystallisation from solvent: methanol, water'
_exptl_crystal_size_max 0.700
_exptl_crystal_size_mid 0.350
_exptl_crystal_size_min 0.100
_refine_diff_density_max 0.134
_refine_diff_density_min -0.126
_refine_diff_density_rms 0.027
_refine_ls_extinction_method none
_refine_ls_goodness_of_fit_ref 1.015
_refine_ls_hydrogen_treatment constr
_refine_ls_matrix_type full
_refine_ls_number_parameters 489
_refine_ls_number_reflns 8085
_refine_ls_number_restraints 0
_refine_ls_restrained_S_all 1.015
_refine_ls_R_factor_all 0.0696
_refine_ls_R_factor_gt 0.0422
_refine_ls_shift/su_max 0.001
_refine_ls_shift/su_mean 0.000
_refine_ls_structure_factor_coef Fsqd
_refine_ls_weighting_details 'w=1/[\s^2^(Fo^2^)+(0.0500P)^2^+0.3880P] where P=(Fo^2^+2Fc^2^)/3'
_refine_ls_weighting_scheme calc
_refine_ls_wR_factor_gt 0.1055
_refine_ls_wR_factor_ref 0.1253
_reflns_Friedel_coverage 0.000
_reflns_number_gt 5456
_reflns_number_total 8085
_reflns_threshold_expression 'I > 2\s(I)'
_cod_data_source_file c5ra00837a2.cif
_cod_data_source_block 5-n-hexadecyl-1-(tetrahydropyran-2-yl)pyrazole
_cod_database_code 7219661
_shelx_space_group_comment
;
The symmetry employed for this shelxl refinement is uniquely defined
by the following loop, which should always be used as a source of
symmetry information in preference to the above space-group names.
They are only intended as comments.
;
_shelx_estimated_absorpt_t_min 0.957
_shelx_estimated_absorpt_t_max 0.994
_shelxl_version_number 2014/6

loop_
_space_group_symop_operation_xyz
'x, y, z'
'-x, -y, -z'

loop_
_atom_site_label
_atom_site_type_symbol
_atom_site_fract_x
_atom_site_fract_y
_atom_site_fract_z
_atom_site_U_iso_or_equiv
_atom_site_adp_type
_atom_site_occupancy
_atom_site_site_symmetry_order
_atom_site_calc_flag
_atom_site_refinement_flags_posn
_atom_site_refinement_flags_adp
O1 O 0.10260(14) 0.58570(12) 0.87109(4) 0.0729(3) Uani 1 1 d . .
O2 O -0.37646(12) 0.83720(12) 0.89343(3) 0.0654(3) Uani 1 1 d . .
N1 N 0.22968(14) 0.82675(13) 0.87873(4) 0.0546(3) Uani 1 1 d . .
N2 N 0.17269(18) 0.92251(16) 0.90463(5) 0.0776(4) Uani 1 1 d . .
N3 N -0.30771(15) 0.62063(14) 0.89936(4) 0.0611(3) Uani 1 1 d . .
N4 N -0.38541(18) 0.51919(18) 0.92716(5) 0.0802(4) Uani 1 1 d . .
C1 C 0.1872(3) 1.0361(2) 0.87981(7) 0.0911(6) Uani 1 1 d . .
H1 H 0.1584 1.1208 0.8890 0.109 Uiso 1 1 calc R U
C2 C 0.2503(2) 1.01616(18) 0.83833(6) 0.0759(5) Uani 1 1 d . .
H2 H 0.2705 1.0818 0.8155 0.091 Uiso 1 1 calc R U
C3 C 0.27616(17) 0.87996(16) 0.83823(5) 0.0535(4) Uani 1 1 d . .
C4 C 0.34121(19) 0.79619(16) 0.80309(4) 0.0567(4) Uani 1 1 d . .
H4A H 0.2650 0.7043 0.7956 0.068 Uiso 1 1 calc R U
H4B H 0.4365 0.7743 0.8152 0.068 Uiso 1 1 calc R U
C5 C 0.37915(18) 0.87881(16) 0.76048(5) 0.0545(4) Uani 1 1 d . .
H5A H 0.2838 0.9017 0.7488 0.065 Uiso 1 1 calc R U
H5B H 0.4556 0.9704 0.7682 0.065 Uiso 1 1 calc R U
C6 C 0.44409(18) 0.79685(16) 0.72379(4) 0.0533(4) Uani 1 1 d . .
H6A H 0.3669 0.7062 0.7156 0.064 Uiso 1 1 calc R U
H6B H 0.5385 0.7724 0.7356 0.064 Uiso 1 1 calc R U
C7 C 0.48422(17) 0.88236(15) 0.68179(4) 0.0526(4) Uani 1 1 d . .
H7A H 0.3894 0.9057 0.6699 0.063 Uiso 1 1 calc R U
H7B H 0.5601 0.9737 0.6902 0.063 Uiso 1 1 calc R U
C8 C 0.55154(17) 0.80309(15) 0.64481(4) 0.0508(3) Uani 1 1 d . .
H8A H 0.4749 0.7127 0.6359 0.061 Uiso 1 1 calc R U
H8B H 0.6454 0.7781 0.6568 0.061 Uiso 1 1 calc R U
C9 C 0.59420(17) 0.89055(15) 0.60327(4) 0.0506(3) Uani 1 1 d . .
H9A H 0.5002 0.9150 0.5912 0.061 Uiso 1 1 calc R U
H9B H 0.6703 0.9813 0.6122 0.061 Uiso 1 1 calc R U
C10 C 0.66256(17) 0.81184(15) 0.56629(4) 0.0492(3) Uani 1 1 d . .
H10A H 0.7560 0.7866 0.5784 0.059 Uiso 1 1 calc R U
H10B H 0.5860 0.7215 0.5572 0.059 Uiso 1 1 calc R U
C11 C 0.70649(17) 0.89946(15) 0.52498(4) 0.0497(3) Uani 1 1 d . .
H11A H 0.7829 0.9899 0.5341 0.060 Uiso 1 1 calc R U
H11B H 0.6130 0.9245 0.5128 0.060 Uiso 1 1 calc R U
C12 C 0.77517(17) 0.82061(15) 0.48811(4) 0.0494(3) Uani 1 1 d . .
H12A H 0.8684 0.7953 0.5004 0.059 Uiso 1 1 calc R U
H12B H 0.6986 0.7303 0.4790 0.059 Uiso 1 1 calc R U
C13 C 0.81986(17) 0.90794(15) 0.44671(4) 0.0503(3) Uani 1 1 d . .
H13A H 0.8963 0.9983 0.4558 0.060 Uiso 1 1 calc R U
H13B H 0.7266 0.9330 0.4343 0.060 Uiso 1 1 calc R U
C14 C 0.88884(17) 0.82845(15) 0.41007(4) 0.0504(3) Uani 1 1 d . .
H14A H 0.9820 0.8034 0.4225 0.060 Uiso 1 1 calc R U
H14B H 0.8124 0.7380 0.4011 0.060 Uiso 1 1 calc R U
C15 C 0.93375(17) 0.91487(15) 0.36852(5) 0.0517(3) Uani 1 1 d . .
H15A H 1.0104 1.0053 0.3775 0.062 Uiso 1 1 calc R U
H15B H 0.8407 0.9399 0.3560 0.062 Uiso 1 1 calc R U
C16 C 1.00253(18) 0.83418(15) 0.33213(5) 0.0534(4) Uani 1 1 d . .
H16A H 1.0961 0.8101 0.3447 0.064 Uiso 1 1 calc R U
H16B H 0.9263 0.7432 0.3236 0.064 Uiso 1 1 calc R U
C17 C 1.04642(18) 0.91775(16) 0.29015(5) 0.0558(4) Uani 1 1 d . .
H17A H 1.1223 1.0091 0.2986 0.067 Uiso 1 1 calc R U
H17B H 0.9528 0.9411 0.2774 0.067 Uiso 1 1 calc R U
C18 C 1.1160(2) 0.83613(18) 0.25433(5) 0.0666(4) Uani 1 1 d . .
H18A H 1.2094 0.8126 0.2672 0.080 Uiso 1 1 calc R U
H18B H 1.0400 0.7448 0.2459 0.080 Uiso 1 1 calc R U
C19 C 1.1602(2) 0.9182(2) 0.21251(6) 0.0867(6) Uani 1 1 d . .
H19A H 1.0678 0.9389 0.1988 0.130 Uiso 1 1 calc R U
H19B H 1.2042 0.8601 0.1917 0.130 Uiso 1 1 calc R U
H19C H 1.2368 1.0081 0.2203 0.130 Uiso 1 1 calc R U
C20 C 0.23006(18) 0.68477(16) 0.89452(4) 0.0552(4) Uani 1 1 d . .
H20 H 0.3285 0.6608 0.8859 0.066 Uiso 1 1 calc R U
C21 C 0.2178(2) 0.6763(2) 0.94467(5) 0.0768(5) Uani 1 1 d . .
H21A H 0.1250 0.7070 0.9541 0.092 Uiso 1 1 calc R U
H21B H 0.3100 0.7414 0.9597 0.092 Uiso 1 1 calc R U
C22 C 0.2062(3) 0.5213(2) 0.95795(6) 0.0870(6) Uani 1 1 d . .
H22A H 0.3052 0.4958 0.9525 0.104 Uiso 1 1 calc R U
H22B H 0.1867 0.5141 0.9899 0.104 Uiso 1 1 calc R U
C23 C 0.0745(3) 0.4170(2) 0.93109(7) 0.0934(6) Uani 1 1 d . .
H23A H -0.0262 0.4341 0.9394 0.112 Uiso 1 1 calc R U
H23B H 0.0745 0.3174 0.9376 0.112 Uiso 1 1 calc R U
C24 C 0.0965(3) 0.43842(19) 0.88154(6) 0.0925(6) Uani 1 1 d . .
H24A H 0.1937 0.4143 0.8730 0.111 Uiso 1 1 calc R U
H24B H 0.0098 0.3730 0.8643 0.111 Uiso 1 1 calc R U
C25 C -0.4130(2) 0.3964(2) 0.90239(7) 0.0841(5) Uani 1 1 d . .
H25 H -0.4649 0.3062 0.9126 0.101 Uiso 1 1 calc R U
C26 C -0.3559(2) 0.41643(19) 0.85934(6) 0.0740(5) Uani 1 1 d . .
H26 H -0.3623 0.3453 0.8363 0.089 Uiso 1 1 calc R U
C27 C -0.28874(18) 0.56183(17) 0.85796(5) 0.0574(4) Uani 1 1 d . .
C28 C -0.21156(19) 0.65362(17) 0.82134(5) 0.0602(4) Uani 1 1 d . .
H28A H -0.1187 0.7239 0.8341 0.072 Uiso 1 1 calc R U
H28B H -0.2838 0.7077 0.8098 0.072 Uiso 1 1 calc R U
C29 C -0.16286(18) 0.56718(16) 0.78246(5) 0.0553(4) Uani 1 1 d . .
H29A H -0.0822 0.5211 0.7933 0.066 Uiso 1 1 calc R U
H29B H -0.2533 0.4905 0.7716 0.066 Uiso 1 1 calc R U
C30 C -0.09992(18) 0.66074(15) 0.74374(5) 0.0539(4) Uani 1 1 d . .
H30A H -0.0141 0.7411 0.7552 0.065 Uiso 1 1 calc R U
H30B H -0.1830 0.7019 0.7318 0.065 Uiso 1 1 calc R U
C31 C -0.04080(17) 0.57888(15) 0.70568(4) 0.0525(4) Uani 1 1 d . .
H31A H 0.0479 0.5445 0.7172 0.063 Uiso 1 1 calc R U
H31B H -0.1240 0.4939 0.6960 0.063 Uiso 1 1 calc R U
C32 C 0.01041(17) 0.66806(15) 0.66514(4) 0.0510(3) Uani 1 1 d . .
H32A H 0.0916 0.7545 0.6750 0.061 Uiso 1 1 calc R U
H32B H -0.0790 0.7001 0.6531 0.061 Uiso 1 1 calc R U
C33 C 0.07362(17) 0.58659(15) 0.62775(4) 0.0515(3) Uani 1 1 d . .
H33A H 0.1650 0.5572 0.6396 0.062 Uiso 1 1 calc R U
H33B H -0.0064 0.4986 0.6186 0.062 Uiso 1 1 calc R U
C34 C 0.12033(17) 0.67403(15) 0.58654(4) 0.0495(3) Uani 1 1 d . .
H34A H 0.0285 0.7022 0.5744 0.059 Uiso 1 1 calc R U
H34B H 0.1991 0.7628 0.5957 0.059 Uiso 1 1 calc R U
C35 C 0.18577(17) 0.59340(15) 0.54948(4) 0.0513(3) Uani 1 1 d . .
H35A H 0.1073 0.5043 0.5404 0.062 Uiso 1 1 calc R U
H35B H 0.2780 0.5659 0.5615 0.062 Uiso 1 1 calc R U
C36 C 0.23148(17) 0.68055(15) 0.50810(4) 0.0499(3) Uani 1 1 d . .
H36A H 0.3094 0.7700 0.5172 0.060 Uiso 1 1 calc R U
H36B H 0.1390 0.7075 0.4959 0.060 Uiso 1 1 calc R U
C37 C 0.29806(17) 0.60034(15) 0.47111(4) 0.0512(3) Uani 1 1 d . .
H37A H 0.3904 0.5733 0.4833 0.061 Uiso 1 1 calc R U
H37B H 0.2201 0.5110 0.4620 0.061 Uiso 1 1 calc R U
C38 C 0.34394(17) 0.68760(15) 0.42981(4) 0.0503(3) Uani 1 1 d . .
H38A H 0.4214 0.7772 0.4390 0.060 Uiso 1 1 calc R U
H38B H 0.2514 0.7141 0.4175 0.060 Uiso 1 1 calc R U
C39 C 0.41153(17) 0.60758(15) 0.39295(4) 0.0518(4) Uani 1 1 d . .
H39A H 0.5037 0.5807 0.4053 0.062 Uiso 1 1 calc R U
H39B H 0.3338 0.5181 0.3838 0.062 Uiso 1 1 calc R U
C40 C 0.45837(17) 0.69426(15) 0.35159(4) 0.0513(3) Uani 1 1 d . .
H40A H 0.3661 0.7202 0.3389 0.062 Uiso 1 1 calc R U
H40B H 0.5354 0.7842 0.3608 0.062 Uiso 1 1 calc R U
C41 C 0.52727(18) 0.61365(15) 0.31530(5) 0.0539(4) Uani 1 1 d . .
H41A H 0.6186 0.5866 0.3282 0.065 Uiso 1 1 calc R U
H41B H 0.4496 0.5242 0.3060 0.065 Uiso 1 1 calc R U
C42 C 0.57669(19) 0.69879(16) 0.27387(5) 0.0587(4) Uani 1 1 d . .
H42A H 0.6533 0.7891 0.2830 0.070 Uiso 1 1 calc R U
H42B H 0.4852 0.7239 0.2603 0.070 Uiso 1 1 calc R U
C43 C 0.6480(2) 0.61514(19) 0.23882(5) 0.0742(5) Uani 1 1 d . .
H43A H 0.7381 0.5890 0.2520 0.111 Uiso 1 1 calc R U
H43B H 0.6802 0.6753 0.2138 0.111 Uiso 1 1 calc R U
H43C H 0.5709 0.5282 0.2284 0.111 Uiso 1 1 calc R U
C44 C -0.26268(19) 0.77318(18) 0.91376(5) 0.0613(4) Uani 1 1 d . .
H44 H -0.1597 0.8167 0.9016 0.074 Uiso 1 1 calc R U
C45 C -0.2506(3) 0.8021(2) 0.96393(5) 0.0892(6) Uani 1 1 d . .
H45A H -0.1692 0.7608 0.9769 0.107 Uiso 1 1 calc R U
H45B H -0.3501 0.7564 0.9769 0.107 Uiso 1 1 calc R U
C46 C -0.2105(3) 0.9660(2) 0.97466(6) 0.0978(7) Uani 1 1 d . .
H46A H -0.2126 0.9849 1.0070 0.117 Uiso 1 1 calc R U
H46B H -0.1048 1.0095 0.9652 0.117 Uiso 1 1 calc R U
C47 C -0.3271(2) 1.0346(2) 0.95091(6) 0.0859(6) Uani 1 1 d . .
H47A H -0.4305 1.0014 0.9633 0.103 Uiso 1 1 calc R U
H47B H -0.2940 1.1399 0.9554 0.103 Uiso 1 1 calc R U
C48 C -0.3357(2) 0.99257(19) 0.90146(6) 0.0790(5) Uani 1 1 d . .
H48A H -0.4140 1.0331 0.8865 0.095 Uiso 1 1 calc R U
H48B H -0.2344 1.0335 0.8887 0.095 Uiso 1 1 calc R U

loop_
_atom_site_aniso_label
_atom_site_aniso_U_11
_atom_site_aniso_U_22
_atom_site_aniso_U_33
_atom_site_aniso_U_23
_atom_site_aniso_U_13
_atom_site_aniso_U_12
O1 0.0860(8) 0.0623(7) 0.0667(7) 0.0066(5) -0.0168(6) 0.0128(6)
O2 0.0737(7) 0.0701(7) 0.0539(6) 0.0005(5) -0.0103(5) 0.0227(6)
N1 0.0655(8) 0.0601(8) 0.0424(7) -0.0018(6) 0.0087(6) 0.0235(6)
N2 0.1056(12) 0.0751(10) 0.0615(9) -0.0064(8) 0.0260(8) 0.0391(9)
N3 0.0686(8) 0.0742(9) 0.0455(7) 0.0098(6) 0.0110(6) 0.0250(7)
N4 0.0945(11) 0.0898(11) 0.0632(9) 0.0229(8) 0.0244(8) 0.0302(9)
C1 0.1332(18) 0.0701(12) 0.0849(13) 0.0009(10) 0.0332(12) 0.0509(12)
C2 0.1053(14) 0.0650(11) 0.0678(11) 0.0104(8) 0.0217(10) 0.0376(10)
C3 0.0607(9) 0.0595(9) 0.0434(8) 0.0018(7) 0.0047(7) 0.0208(7)
C4 0.0707(10) 0.0646(9) 0.0420(8) 0.0053(7) 0.0080(7) 0.0295(8)
C5 0.0613(9) 0.0590(9) 0.0462(8) 0.0056(7) 0.0075(7) 0.0196(7)
C6 0.0637(9) 0.0568(9) 0.0434(8) 0.0055(6) 0.0059(7) 0.0215(7)
C7 0.0592(9) 0.0551(9) 0.0454(8) 0.0056(6) 0.0082(7) 0.0163(7)
C8 0.0598(9) 0.0520(8) 0.0437(8) 0.0050(6) 0.0054(6) 0.0190(7)
C9 0.0562(9) 0.0514(8) 0.0463(8) 0.0043(6) 0.0070(6) 0.0164(7)
C10 0.0573(9) 0.0496(8) 0.0436(8) 0.0049(6) 0.0050(6) 0.0182(7)
C11 0.0548(8) 0.0496(8) 0.0468(8) 0.0042(6) 0.0072(6) 0.0157(7)
C12 0.0562(8) 0.0484(8) 0.0461(8) 0.0039(6) 0.0051(6) 0.0168(7)
C13 0.0547(8) 0.0503(8) 0.0480(8) 0.0044(6) 0.0073(6) 0.0157(7)
C14 0.0576(9) 0.0509(8) 0.0454(8) 0.0047(6) 0.0064(6) 0.0177(7)
C15 0.0568(9) 0.0508(8) 0.0491(8) 0.0048(6) 0.0086(7) 0.0152(7)
C16 0.0619(9) 0.0536(9) 0.0477(8) 0.0064(7) 0.0075(7) 0.0189(7)
C17 0.0609(9) 0.0577(9) 0.0511(9) 0.0074(7) 0.0104(7) 0.0175(7)
C18 0.0796(11) 0.0687(10) 0.0543(9) 0.0063(8) 0.0154(8) 0.0215(9)
C19 0.1001(14) 0.1074(15) 0.0577(11) 0.0152(10) 0.0247(10) 0.0312(12)
C20 0.0605(9) 0.0663(10) 0.0422(8) 0.0029(7) 0.0034(7) 0.0220(8)
C21 0.1015(14) 0.0889(13) 0.0434(9) 0.0068(8) 0.0074(8) 0.0287(10)
C22 0.1167(16) 0.1052(15) 0.0518(10) 0.0243(10) 0.0178(10) 0.0468(13)
C23 0.1099(16) 0.0808(13) 0.0979(15) 0.0335(12) 0.0310(13) 0.0321(12)
C24 0.1279(17) 0.0621(12) 0.0826(13) 0.0085(10) -0.0107(12) 0.0151(11)
C25 0.0934(14) 0.0789(13) 0.0854(14) 0.0278(11) 0.0257(11) 0.0252(11)
C26 0.0884(12) 0.0688(12) 0.0702(11) 0.0075(9) 0.0150(9) 0.0278(10)
C27 0.0642(10) 0.0662(10) 0.0481(9) 0.0051(7) 0.0068(7) 0.0271(8)
C28 0.0756(10) 0.0629(10) 0.0476(8) 0.0044(7) 0.0092(7) 0.0263(8)
C29 0.0637(9) 0.0573(9) 0.0460(8) 0.0001(7) 0.0056(7) 0.0173(7)
C30 0.0607(9) 0.0558(9) 0.0480(8) 0.0018(7) 0.0045(7) 0.0194(7)
C31 0.0586(9) 0.0536(9) 0.0474(8) 0.0028(7) 0.0070(7) 0.0174(7)
C32 0.0558(9) 0.0513(8) 0.0484(8) 0.0041(6) 0.0055(6) 0.0174(7)
C33 0.0561(9) 0.0504(8) 0.0496(8) 0.0041(7) 0.0071(7) 0.0157(7)
C34 0.0543(8) 0.0484(8) 0.0485(8) 0.0044(6) 0.0052(6) 0.0169(7)
C35 0.0563(9) 0.0494(8) 0.0499(8) 0.0038(7) 0.0062(7) 0.0155(7)
C36 0.0548(8) 0.0483(8) 0.0483(8) 0.0040(6) 0.0038(6) 0.0157(7)
C37 0.0566(9) 0.0496(8) 0.0493(8) 0.0033(6) 0.0055(7) 0.0162(7)
C38 0.0559(9) 0.0490(8) 0.0482(8) 0.0041(6) 0.0034(6) 0.0169(7)
C39 0.0580(9) 0.0517(8) 0.0475(8) 0.0041(7) 0.0045(7) 0.0164(7)
C40 0.0574(9) 0.0503(8) 0.0483(8) 0.0039(6) 0.0026(6) 0.0168(7)
C41 0.0605(9) 0.0543(9) 0.0493(8) 0.0053(7) 0.0045(7) 0.0183(7)
C42 0.0695(10) 0.0575(9) 0.0511(9) 0.0064(7) 0.0062(7) 0.0182(8)
C43 0.0898(13) 0.0816(12) 0.0574(10) 0.0120(8) 0.0191(9) 0.0301(10)
C44 0.0615(10) 0.0827(12) 0.0427(8) 0.0007(8) 0.0013(7) 0.0238(8)
C45 0.1207(16) 0.1155(16) 0.0438(9) -0.0009(10) -0.0089(9) 0.0547(13)
C46 0.1326(18) 0.1165(17) 0.0467(10) -0.0215(10) -0.0129(10) 0.0412(14)
C47 0.1088(15) 0.0892(13) 0.0640(11) -0.0093(10) 0.0047(10) 0.0348(12)
C48 0.1014(14) 0.0718(12) 0.0647(11) -0.0015(9) -0.0097(9) 0.0252(10)

loop_
_atom_type_symbol
_atom_type_description
_atom_type_scat_dispersion_real
_atom_type_scat_dispersion_imag
_atom_type_scat_source
C C 0.0033 0.0016 'International Tables Vol C Tables 4.2.6.8 and 6.1.1.4'
H H 0.0000 0.0000 'International Tables Vol C Tables 4.2.6.8 and 6.1.1.4'
N N 0.0061 0.0033 'International Tables Vol C Tables 4.2.6.8 and 6.1.1.4'
O O 0.0106 0.0060 'International Tables Vol C Tables 4.2.6.8 and 6.1.1.4'

loop_
_geom_angle_atom_site_label_1
_geom_angle_atom_site_label_2
_geom_angle_atom_site_label_3
_geom_angle
C20 O1 C24 111.40(12)
C44 O2 C48 111.38(12)
N2 N1 C3 112.17(12)
N2 N1 C20 120.37(12)
C3 N1 C20 127.41(11)
C1 N2 N1 103.86(13)
N4 N3 C27 112.46(14)
N4 N3 C44 120.74(13)
C27 N3 C44 126.69(13)
C25 N4 N3 103.75(14)
N2 C1 C2 112.71(15)
N2 C1 H1 123.6
C2 C1 H1 123.6
C3 C2 C1 105.21(15)
C3 C2 H2 127.4
C1 C2 H2 127.4
N1 C3 C2 106.05(13)
N1 C3 C4 123.19(13)
C2 C3 C4 130.76(14)
C3 C4 C5 112.52(12)
C3 C4 H4A 109.1
C5 C4 H4A 109.1
C3 C4 H4B 109.1
C5 C4 H4B 109.1
H4A C4 H4B 107.8
C6 C5 C4 114.17(12)
C6 C5 H5A 108.7
C4 C5 H5A 108.7
C6 C5 H5B 108.7
C4 C5 H5B 108.7
H5A C5 H5B 107.6
C5 C6 C7 113.39(11)
C5 C6 H6A 108.9
C7 C6 H6A 108.9
C5 C6 H6B 108.9
C7 C6 H6B 108.9
H6A C6 H6B 107.7
C8 C7 C6 114.30(11)
C8 C7 H7A 108.7
C6 C7 H7A 108.7
C8 C7 H7B 108.7
C6 C7 H7B 108.7
H7A C7 H7B 107.6
C7 C8 C9 113.94(11)
C7 C8 H8A 108.8
C9 C8 H8A 108.8
C7 C8 H8B 108.8
C9 C8 H8B 108.8
H8A C8 H8B 107.7
C10 C9 C8 114.07(11)
C10 C9 H9A 108.7
C8 C9 H9A 108.7
C10 C9 H9B 108.7
C8 C9 H9B 108.7
H9A C9 H9B 107.6
C11 C10 C9 114.13(11)
C11 C10 H10A 108.7
C9 C10 H10A 108.7
C11 C10 H10B 108.7
C9 C10 H10B 108.7
H10A C10 H10B 107.6
C10 C11 C12 114.01(11)
C10 C11 H11A 108.8
C12 C11 H11A 108.8
C10 C11 H11B 108.8
C12 C11 H11B 108.8
H11A C11 H11B 107.6
C13 C12 C11 114.27(11)
C13 C12 H12A 108.7
C11 C12 H12A 108.7
C13 C12 H12B 108.7
C11 C12 H12B 108.7
H12A C12 H12B 107.6
C12 C13 C14 113.92(11)
C12 C13 H13A 108.8
C14 C13 H13A 108.8
C12 C13 H13B 108.8
C14 C13 H13B 108.8
H13A C13 H13B 107.7
C15 C14 C13 114.30(11)
C15 C14 H14A 108.7
C13 C14 H14A 108.7
C15 C14 H14B 108.7
C13 C14 H14B 108.7
H14A C14 H14B 107.6
C14 C15 C16 113.79(11)
C14 C15 H15A 108.8
C16 C15 H15A 108.8
C14 C15 H15B 108.8
C16 C15 H15B 108.8
H15A C15 H15B 107.7
C17 C16 C15 114.67(11)
C17 C16 H16A 108.6
C15 C16 H16A 108.6
C17 C16 H16B 108.6
C15 C16 H16B 108.6
H16A C16 H16B 107.6
C16 C17 C18 113.98(12)
C16 C17 H17A 108.8
C18 C17 H17A 108.8
C16 C17 H17B 108.8
C18 C17 H17B 108.8
H17A C17 H17B 107.7
C19 C18 C17 114.42(14)
C19 C18 H18A 108.7
C17 C18 H18A 108.7
C19 C18 H18B 108.7
C17 C18 H18B 108.7
H18A C18 H18B 107.6
C18 C19 H19A 109.5
C18 C19 H19B 109.5
H19A C19 H19B 109.5
C18 C19 H19C 109.5
H19A C19 H19C 109.5
H19B C19 H19C 109.5
O1 C20 N1 105.86(11)
O1 C20 C21 111.82(13)
N1 C20 C21 113.37(12)
O1 C20 H20 108.5
N1 C20 H20 108.5
C21 C20 H20 108.5
C20 C21 C22 109.92(14)
C20 C21 H21A 109.7
C22 C21 H21A 109.7
C20 C21 H21B 109.7
C22 C21 H21B 109.7
H21A C21 H21B 108.2
C23 C22 C21 110.28(16)
C23 C22 H22A 109.6
C21 C22 H22A 109.6
C23 C22 H22B 109.6
C21 C22 H22B 109.6
H22A C22 H22B 108.1
C22 C23 C24 109.57(16)
C22 C23 H23A 109.8
C24 C23 H23A 109.8
C22 C23 H23B 109.8
C24 C23 H23B 109.8
H23A C23 H23B 108.2
O1 C24 C23 111.12(15)
O1 C24 H24A 109.4
C23 C24 H24A 109.4
O1 C24 H24B 109.4
C23 C24 H24B 109.4
H24A C24 H24B 108.0
N4 C25 C26 112.43(17)
N4 C25 H25 123.8
C26 C25 H25 123.8
C27 C26 C25 105.59(16)
C27 C26 H26 127.2
C25 C26 H26 127.2
N3 C27 C26 105.77(14)
N3 C27 C28 121.86(14)
C26 C27 C28 132.34(14)
C27 C28 C29 113.89(13)
C27 C28 H28A 108.8
C29 C28 H28A 108.8
C27 C28 H28B 108.8
C29 C28 H28B 108.8
H28A C28 H28B 107.7
C30 C29 C28 112.83(12)
C30 C29 H29A 109.0
C28 C29 H29A 109.0
C30 C29 H29B 109.0
C28 C29 H29B 109.0
H29A C29 H29B 107.8
C29 C30 C31 113.89(12)
C29 C30 H30A 108.8
C31 C30 H30A 108.8
C29 C30 H30B 108.8
C31 C30 H30B 108.8
H30A C30 H30B 107.7
C32 C31 C30 114.42(11)
C32 C31 H31A 108.7
C30 C31 H31A 108.7
C32 C31 H31B 108.7
C30 C31 H31B 108.7
H31A C31 H31B 107.6
C31 C32 C33 114.06(11)
C31 C32 H32A 108.7
C33 C32 H32A 108.7
C31 C32 H32B 108.7
C33 C32 H32B 108.7
H32A C32 H32B 107.6
C34 C33 C32 114.19(11)
C34 C33 H33A 108.7
C32 C33 H33A 108.7
C34 C33 H33B 108.7
C32 C33 H33B 108.7
H33A C33 H33B 107.6
C35 C34 C33 114.18(11)
C35 C34 H34A 108.7
C33 C34 H34A 108.7
C35 C34 H34B 108.7
C33 C34 H34B 108.7
H34A C34 H34B 107.6
C34 C35 C36 114.17(11)
C34 C35 H35A 108.7
C36 C35 H35A 108.7
C34 C35 H35B 108.7
C36 C35 H35B 108.7
H35A C35 H35B 107.6
C35 C36 C37 114.23(11)
C35 C36 H36A 108.7
C37 C36 H36A 108.7
C35 C36 H36B 108.7
C37 C36 H36B 108.7
H36A C36 H36B 107.6
C38 C37 C36 114.18(11)
C38 C37 H37A 108.7
C36 C37 H37A 108.7
C38 C37 H37B 108.7
C36 C37 H37B 108.7
H37A C37 H37B 107.6
C37 C38 C39 114.13(11)
C37 C38 H38A 108.7
C39 C38 H38A 108.7
C37 C38 H38B 108.7
C39 C38 H38B 108.7
H38A C38 H38B 107.6
C40 C39 C38 114.50(11)
C40 C39 H39A 108.6
C38 C39 H39A 108.6
C40 C39 H39B 108.6
C38 C39 H39B 108.6
H39A C39 H39B 107.6
C41 C40 C39 113.90(11)
C41 C40 H40A 108.8
C39 C40 H40A 108.8
C41 C40 H40B 108.8
C39 C40 H40B 108.8
H40A C40 H40B 107.7
C42 C41 C40 114.84(12)
C42 C41 H41A 108.6
C40 C41 H41A 108.6
C42 C41 H41B 108.6
C40 C41 H41B 108.6
H41A C41 H41B 107.5
C41 C42 C43 113.08(12)
C41 C42 H42A 109.0
C43 C42 H42A 109.0
C41 C42 H42B 109.0
C43 C42 H42B 109.0
H42A C42 H42B 107.8
C42 C43 H43A 109.5
C42 C43 H43B 109.5
H43A C43 H43B 109.5
C42 C43 H43C 109.5
H43A C43 H43C 109.5
H43B C43 H43C 109.5
O2 C44 N3 105.94(12)
O2 C44 C45 111.39(13)
N3 C44 C45 114.47(14)
O2 C44 H44 108.3
N3 C44 H44 108.3
C45 C44 H44 108.3
C44 C45 C46 109.33(15)
C44 C45 H45A 109.8
C46 C45 H45A 109.8
C44 C45 H45B 109.8
C46 C45 H45B 109.8
H45A C45 H45B 108.3
C47 C46 C45 110.61(17)
C47 C46 H46A 109.5
C45 C46 H46A 109.5
C47 C46 H46B 109.5
C45 C46 H46B 109.5
H46A C46 H46B 108.1
C48 C47 C46 109.44(15)
C48 C47 H47A 109.8
C46 C47 H47A 109.8
C48 C47 H47B 109.8
C46 C47 H47B 109.8
H47A C47 H47B 108.2
O2 C48 C47 111.52(15)
O2 C48 H48A 109.3
C47 C48 H48A 109.3
O2 C48 H48B 109.3
C47 C48 H48B 109.3
H48A C48 H48B 108.0

loop_
_geom_bond_atom_site_label_1
_geom_bond_atom_site_label_2
_geom_bond_distance
O1 C20 1.4121(18)
O1 C24 1.4291(19)
O2 C44 1.4189(17)
O2 C48 1.4331(19)
N1 N2 1.3579(16)
N1 C3 1.3579(17)
N1 C20 1.4423(18)
N2 C1 1.311(2)
N3 N4 1.3576(17)
N3 C27 1.3592(18)
N3 C44 1.442(2)
N4 C25 1.315(2)
C1 C2 1.388(2)
C1 H1 0.9300
C2 C3 1.362(2)
C2 H2 0.9300
C3 C4 1.4911(19)
C4 C5 1.5176(19)
C4 H4A 0.9700
C4 H4B 0.9700
C5 C6 1.5130(18)
C5 H5A 0.9700
C5 H5B 0.9700
C6 C7 1.5179(18)
C6 H6A 0.9700
C6 H6B 0.9700
C7 C8 1.5158(18)
C7 H7A 0.9700
C7 H7B 0.9700
C8 C9 1.5189(18)
C8 H8A 0.9700
C8 H8B 0.9700
C9 C10 1.5175(18)
C9 H9A 0.9700
C9 H9B 0.9700
C10 C11 1.5153(18)
C10 H10A 0.9700
C10 H10B 0.9700
C11 C12 1.5174(18)
C11 H11A 0.9700
C11 H11B 0.9700
C12 C13 1.5172(18)
C12 H12A 0.9700
C12 H12B 0.9700
C13 C14 1.5174(18)
C13 H13A 0.9700
C13 H13B 0.9700
C14 C15 1.5167(18)
C14 H14A 0.9700
C14 H14B 0.9700
C15 C16 1.5178(18)
C15 H15A 0.9700
C15 H15B 0.9700
C16 C17 1.5128(19)
C16 H16A 0.9700
C16 H16B 0.9700
C17 C18 1.5144(19)
C17 H17A 0.9700
C17 H17B 0.9700
C18 C19 1.502(2)
C18 H18A 0.9700
C18 H18B 0.9700
C19 H19A 0.9600
C19 H19B 0.9600
C19 H19C 0.9600
C20 C21 1.500(2)
C20 H20 0.9800
C21 C22 1.515(2)
C21 H21A 0.9700
C21 H21B 0.9700
C22 C23 1.504(3)
C22 H22A 0.9700
C22 H22B 0.9700
C23 C24 1.505(3)
C23 H23A 0.9700
C23 H23B 0.9700
C24 H24A 0.9700
C24 H24B 0.9700
C25 C26 1.389(2)
C25 H25 0.9300
C26 C27 1.360(2)
C26 H26 0.9300
C27 C28 1.492(2)
C28 C29 1.5167(19)
C28 H28A 0.9700
C28 H28B 0.9700
C29 C30 1.5140(19)
C29 H29A 0.9700
C29 H29B 0.9700
C30 C31 1.5162(18)
C30 H30A 0.9700
C30 H30B 0.9700
C31 C32 1.5142(18)
C31 H31A 0.9700
C31 H31B 0.9700
C32 C33 1.5174(18)
C32 H32A 0.9700
C32 H32B 0.9700
C33 C34 1.5159(18)
C33 H33A 0.9700
C33 H33B 0.9700
C34 C35 1.5159(18)
C34 H34A 0.9700
C34 H34B 0.9700
C35 C36 1.5171(18)
C35 H35A 0.9700
C35 H35B 0.9700
C36 C37 1.5174(18)
C36 H36A 0.9700
C36 H36B 0.9700
C37 C38 1.5158(18)
C37 H37A 0.9700
C37 H37B 0.9700
C38 C39 1.5183(18)
C38 H38A 0.9700
C38 H38B 0.9700
C39 C40 1.5161(18)
C39 H39A 0.9700
C39 H39B 0.9700
C40 C41 1.5155(18)
C40 H40A 0.9700
C40 H40B 0.9700
C41 C42 1.5142(19)
C41 H41A 0.9700
C41 H41B 0.9700
C42 C43 1.519(2)
C42 H42A 0.9700
C42 H42B 0.9700
C43 H43A 0.9600
C43 H43B 0.9600
C43 H43C 0.9600
C44 C45 1.500(2)
C44 H44 0.9800
C45 C46 1.522(3)
C45 H45A 0.9700
C45 H45B 0.9700
C46 C47 1.509(3)
C46 H46A 0.9700
C46 H46B 0.9700
C47 C48 1.500(2)
C47 H47A 0.9700
C47 H47B 0.9700
C48 H48A 0.9700
C48 H48B 0.9700
